data_2207820
loop_
_publ_author_name
'Punzo, Francesco'
'Watkin, David J.'
'Jenkinson, Sarah F.'
'da Cruz, Filipa P.'
'Fleet, George W. J.'

_publ_section_title 2-<i>C</i>-Azidomethyl-2-deoxy-3,4-<i>O</i>-isopropylidene-<small>D</small>-ribono-1,5-lactone
_journal_coeditor_code LH2002
_journal_issue 1
_journal_name_full 'Acta Crystallographica Section E'
_journal_page_first o321
_journal_page_last o323
_journal_paper_doi 10.1107/S1600536805041632
_journal_volume 62
_journal_year 2006
_chemical_formula_iupac 'C9 H13 N3 O4'
_chemical_formula_moiety 'C9 H13 N3 O4'
_chemical_formula_sum 'C9 H13 N3 O4'
_chemical_formula_weight 227.22
_chemical_name_systematic
;
2-C-Azidomethyl-2-deoxy-3,4-O-isopropylidene-D-ribono-1,5-lactone
;
_space_group_IT_number 4
_symmetry_cell_setting monoclinic
_symmetry_space_group_name_Hall 'P 2yb'
_symmetry_space_group_name_H-M 'P 1 21 1'
_atom_sites_solution_hydrogens geom
_atom_sites_solution_primary direct
_cell_angle_alpha 90
_cell_angle_beta 91.6306(13)
_cell_angle_gamma 90
_cell_formula_units_Z 4
_cell_length_a 6.6145(2)
_cell_length_b 11.1194(4)
_cell_length_c 15.0252(8)
_cell_measurement_reflns_used 2605
_cell_measurement_temperature 250
_cell_measurement_theta_max 30
_cell_measurement_theta_min 5
_cell_volume 1104.65(8)
_computing_cell_refinement 'DENZO/SCALEPACK (Otwinowski & Minor, 1997)'
_computing_data_collection 'COLLECT (Nonius, 2001)'
_computing_data_reduction DENZO/SCALEPACK
_computing_molecular_graphics 'CAMERON (Watkin <i>et al.</i>,  1996)'
_computing_publication_material CRYSTALS
_computing_structure_refinement 'CRYSTALS (Betteridge <i>et al.</i>,  2003)'
_computing_structure_solution 'SIR92 (Altomare <i>et al.</i>,  1994)'
_diffrn_ambient_temperature 250
_diffrn_measured_fraction_theta_full 0.988
_diffrn_measured_fraction_theta_max 0.978
_diffrn_measurement_device_type 'Bruker Nonius KappaCCD area-detector'
_diffrn_measurement_method \w
_diffrn_radiation_monochromator graphite
_diffrn_radiation_type MoK\a
_diffrn_radiation_wavelength 0.71073
_diffrn_reflns_av_R_equivalents 0.018
_diffrn_reflns_limit_h_max 9
_diffrn_reflns_limit_h_min -9
_diffrn_reflns_limit_k_max 15
_diffrn_reflns_limit_k_min -15
_diffrn_reflns_limit_l_max 21
_diffrn_reflns_limit_l_min -21
_diffrn_reflns_number 5623
_diffrn_reflns_theta_full 26.303
_diffrn_reflns_theta_max 29.890
_diffrn_reflns_theta_min 5.178
_diffrn_standards_number 0
_exptl_absorpt_coefficient_mu 0.109
_exptl_absorpt_correction_T_max 0.99
_exptl_absorpt_correction_T_min 0.98
_exptl_absorpt_correction_type multi-scan
_exptl_absorpt_process_details 'DENZO/SCALEPACK (Otwinowski & Minor, 1997)'
_exptl_crystal_colour colourless
_exptl_crystal_density_diffrn 1.366
_exptl_crystal_description plate
_exptl_crystal_F_000 480
_exptl_crystal_size_max 0.30
_exptl_crystal_size_mid 0.20
_exptl_crystal_size_min 0.10
_refine_diff_density_max 0.54
_refine_diff_density_min -0.52
_refine_ls_extinction_coef 10E1(2)
_refine_ls_extinction_method 'Larson (1970), eq. 22'
_refine_ls_goodness_of_fit_ref 1.0765
_refine_ls_hydrogen_treatment constr
_refine_ls_matrix_type full
_refine_ls_number_parameters 290
_refine_ls_number_reflns 3275
_refine_ls_number_restraints 1
_refine_ls_R_factor_all 0.0941
_refine_ls_R_factor_gt 0.0469
_refine_ls_shift/su_max 0.000084
_refine_ls_structure_factor_coef Fsqd
_refine_ls_weighting_details
;
Method, part 1, Chebychev polynomial (Watkin, 1994; Prince,
1982)
w = 1/[A~0~T~0~(x)+A~1~T~1~(x) ... +A~n-1~T~n-1~(x)]
where A~i~ are the Chebychev coefficients listed below and x = F~calc~/F~max~
Method = Robust Weighting (Prince, 1982)
W = w[1-(\dF/6\sF)^2^]^2^, A~i~ are 38.7 61.9 38.9 16.8 3.80
;
_refine_ls_weighting_scheme calc
_refine_ls_wR_factor_all 0.1288
_refine_ls_wR_factor_gt 0.0871
_refine_ls_wR_factor_ref 0.1288
_reflns_number_gt 1944
_reflns_number_total 3275
_reflns_threshold_expression I>2\s(I)
_cod_data_source_file lh2002.cif
_cod_data_source_block I
_cod_original_sg_symbol_H-M 'P 21'
_cod_database_code 2207820

loop_
_symmetry_equiv_pos_as_xyz
x,y,z
-x,y+1/2,-z

loop_
_atom_site_label
_atom_site_fract_x
_atom_site_fract_y
_atom_site_fract_z
_atom_site_U_iso_or_equiv
_atom_site_adp_type
_atom_site_occupancy
_atom_site_type_symbol
C1 0.1434(5) 0.4343(3) 0.2760(2) 0.0325 Uani 1.0000 C
C2 0.1712(5) 0.3460(3) 0.3525(2) 0.0297 Uani 1.0000 C
C3 0.2760(5) 0.2350(4) 0.3191(3) 0.0353 Uani 1.0000 C
O4 0.4472(4) 0.2535(3) 0.27514(19) 0.0442 Uani 1.0000 O
C5 0.5095(6) 0.3773(4) 0.2633(3) 0.0444 Uani 1.0000 C
C6 0.3404(5) 0.4523(3) 0.2251(3) 0.0368 Uani 1.0000 C
O7 0.2914(4) 0.4136(3) 0.13657(17) 0.0499 Uani 1.0000 O
C8 0.0759(6) 0.4113(4) 0.1262(3) 0.0456 Uani 1.0000 C
O9 0.0077(4) 0.3815(3) 0.21194(17) 0.0411 Uani 1.0000 O
C10 0.0181(8) 0.3108(6) 0.0639(4) 0.0696 Uani 1.0000 C
C11 -0.0025(9) 0.5331(6) 0.0961(4) 0.0788 Uani 1.0000 C
O12 0.2165(5) 0.1336(3) 0.3293(2) 0.0505 Uani 1.0000 O
C13 -0.0290(5) 0.3168(4) 0.3946(2) 0.0331 Uani 1.0000 C
N14 0.0038(5) 0.2581(3) 0.4822(2) 0.0415 Uani 1.0000 N
N15 -0.0430(5) 0.1513(3) 0.4842(2) 0.0406 Uani 1.0000 N
N16 -0.0843(6) 0.0537(4) 0.4944(3) 0.0618 Uani 1.0000 N
C17 0.5920(5) 0.9137(3) 0.2819(2) 0.0355 Uani 1.0000 C
C18 0.6377(5) 0.8247(3) 0.3572(2) 0.0294 Uani 1.0000 C
C19 0.7776(5) 0.7281(4) 0.3233(2) 0.0334 Uani 1.0000 C
O20 0.9443(4) 0.7664(3) 0.28289(19) 0.0415 Uani 1.0000 O
C21 0.9716(6) 0.8956(4) 0.2745(3) 0.0433 Uani 1.0000 C
C22 0.7852(6) 0.9522(4) 0.2340(3) 0.0406 Uani 1.0000 C
O23 0.7530(4) 0.9107(3) 0.14513(18) 0.0523 Uani 1.0000 O
C24 0.5423(6) 0.8893(4) 0.1302(3) 0.0463 Uani 1.0000 C
O25 0.4735(4) 0.8523(3) 0.21528(18) 0.0441 Uani 1.0000 O
C26 0.5129(8) 0.7871(5) 0.0669(3) 0.0634 Uani 1.0000 C
C27 0.4363(9) 1.0045(5) 0.1004(4) 0.0761 Uani 1.0000 C
O28 0.7494(4) 0.6221(3) 0.3305(2) 0.0491 Uani 1.0000 O
C29 0.4482(5) 0.7715(4) 0.3955(2) 0.0340 Uani 1.0000 C
N30 0.4865(5) 0.7200(3) 0.4847(2) 0.0400 Uani 1.0000 N
N31 0.5298(5) 0.6122(3) 0.4864(2) 0.0410 Uani 1.0000 N
N32 0.5691(6) 0.5142(4) 0.4964(3) 0.0617 Uani 1.0000 N
H11 0.0921 0.5106 0.2969 0.0389 Uiso 1.0000 H
H21 0.2632 0.3832 0.3987 0.0360 Uiso 1.0000 H
H51 0.5554 0.4115 0.3202 0.0528 Uiso 1.0000 H
H52 0.6189 0.3770 0.2223 0.0525 Uiso 1.0000 H
H61 0.3811 0.5377 0.2254 0.0434 Uiso 1.0000 H
H101 -0.1295 0.3018 0.0648 0.1027 Uiso 1.0000 H
H102 0.0567 0.3308 0.0043 0.1030 Uiso 1.0000 H
H103 0.0836 0.2367 0.0832 0.1026 Uiso 1.0000 H
H111 -0.1471 0.5321 0.0933 0.1182 Uiso 1.0000 H
H112 0.0425 0.5963 0.1375 0.1186 Uiso 1.0000 H
H113 0.0480 0.5518 0.0375 0.1189 Uiso 1.0000 H
H131 -0.1006 0.3913 0.4034 0.0398 Uiso 1.0000 H
H132 -0.1105 0.2663 0.3545 0.0404 Uiso 1.0000 H
H171 0.5167 0.9832 0.3048 0.0421 Uiso 1.0000 H
H181 0.7078 0.8701 0.4052 0.0353 Uiso 1.0000 H
H211 1.0078 0.9279 0.3326 0.0514 Uiso 1.0000 H
H212 1.0822 0.9070 0.2346 0.0509 Uiso 1.0000 H
H221 0.7977 1.0397 0.2340 0.0486 Uiso 1.0000 H
H261 0.3729 0.7631 0.0651 0.0936 Uiso 1.0000 H
H262 0.5505 0.8124 0.0085 0.0939 Uiso 1.0000 H
H263 0.5920 0.7202 0.0865 0.0938 Uiso 1.0000 H
H271 0.2935 0.9907 0.0935 0.1132 Uiso 1.0000 H
H272 0.4590 1.0679 0.1426 0.1141 Uiso 1.0000 H
H273 0.4915 1.0282 0.0441 0.1135 Uiso 1.0000 H
H291 0.3491 0.8380 0.4026 0.0408 Uiso 1.0000 H
H292 0.3931 0.7112 0.3556 0.0413 Uiso 1.0000 H

loop_
_atom_site_aniso_label
_atom_site_aniso_U_11
_atom_site_aniso_U_22
_atom_site_aniso_U_33
_atom_site_aniso_U_12
_atom_site_aniso_U_13
_atom_site_aniso_U_23
C1 0.0320(17) 0.0298(19) 0.036(2) 0.0043(15) -0.0033(14) -0.0005(15)
C2 0.0285(16) 0.0282(18) 0.0323(19) 0.0048(14) -0.0041(14) -0.0033(15)
C3 0.0356(18) 0.031(2) 0.039(2) 0.0035(16) -0.0028(16) -0.0030(16)
O4 0.0340(13) 0.0451(17) 0.0540(18) 0.0085(13) 0.0078(12) -0.0046(14)
C5 0.0307(18) 0.053(3) 0.050(3) -0.0055(18) 0.0035(16) -0.002(2)
C6 0.0354(19) 0.037(2) 0.038(2) -0.0065(16) 0.0005(16) 0.0010(16)
O7 0.0409(14) 0.074(2) 0.0348(15) -0.0044(15) 0.0046(11) -0.0005(15)
C8 0.0377(19) 0.066(3) 0.033(2) 0.001(2) -0.0015(16) 0.009(2)
O9 0.0299(12) 0.062(2) 0.0315(15) -0.0020(12) -0.0035(10) 0.0011(14)
C10 0.060(3) 0.104(4) 0.044(3) -0.006(3) -0.005(2) -0.012(3)
C11 0.091(4) 0.084(4) 0.061(3) 0.020(3) -0.011(3) 0.025(3)
O12 0.0572(17) 0.0309(16) 0.0637(19) 0.0017(13) 0.0062(14) -0.0032(13)
C13 0.0315(17) 0.0350(19) 0.033(2) 0.0017(15) -0.0021(14) -0.0009(16)
N14 0.0417(17) 0.046(2) 0.037(2) -0.0091(16) -0.0016(14) 0.0020(16)
N15 0.0290(17) 0.050(2) 0.043(2) -0.0014(15) 0.0016(13) 0.0071(17)
N16 0.061(2) 0.045(2) 0.079(3) -0.005(2) 0.003(2) 0.019(2)
C17 0.0334(17) 0.036(2) 0.037(2) 0.0059(17) 0.0009(15) 0.0000(17)
C18 0.0270(16) 0.0290(18) 0.0321(19) 0.0017(14) -0.0008(14) -0.0032(15)
C19 0.0329(18) 0.032(2) 0.035(2) 0.0035(16) -0.0009(15) -0.0017(16)
O20 0.0325(12) 0.0422(16) 0.0500(17) 0.0036(12) 0.0049(12) -0.0021(14)
C21 0.0299(18) 0.050(3) 0.050(2) -0.0060(18) 0.0037(16) 0.001(2)
C22 0.044(2) 0.037(2) 0.041(2) -0.0047(17) 0.0037(16) 0.0006(17)
O23 0.0446(15) 0.077(2) 0.0355(16) -0.0063(16) 0.0059(12) 0.0007(16)
C24 0.041(2) 0.066(3) 0.033(2) 0.004(2) 0.0007(16) 0.006(2)
O25 0.0344(13) 0.067(2) 0.0306(15) -0.0025(14) -0.0033(11) 0.0039(14)
C26 0.059(3) 0.091(4) 0.040(3) -0.001(3) -0.007(2) -0.005(3)
C27 0.090(4) 0.080(4) 0.058(3) 0.021(3) -0.009(3) 0.022(3)
O28 0.0510(17) 0.0323(16) 0.0645(19) 0.0053(13) 0.0083(14) -0.0022(13)
C29 0.0303(16) 0.037(2) 0.035(2) 0.0009(16) -0.0028(14) -0.0018(17)
N30 0.0403(17) 0.042(2) 0.038(2) -0.0027(16) 0.0026(14) 0.0006(15)
N31 0.0418(19) 0.040(2) 0.041(2) -0.0056(16) 0.0027(14) 0.0025(16)
N32 0.073(3) 0.046(2) 0.066(3) 0.005(2) 0.003(2) 0.013(2)

loop_
_atom_type_symbol
_atom_type_scat_dispersion_real
_atom_type_scat_dispersion_imag
_atom_type_scat_source
C 0.0033 0.0016 'International Tables Vol C 4.2.6.8 and 6.1.1.4'
H 0.0000 0.0000 'International Tables Vol C 4.2.6.8 and 6.1.1.4'
O 0.0106 0.0060 'International Tables Vol C 4.2.6.8 and 6.1.1.4'
N 0.0061 0.0033 'International Tables Vol C 4.2.6.8 and 6.1.1.4'

loop_
_geom_angle_atom_site_label_1
_geom_angle_atom_site_label_2
_geom_angle_atom_site_label_3
_geom_angle
_geom_angle_publ_flag
C2 C1 C6 111.9(3) yes
C2 C1 O9 107.8(3) yes
C6 C1 O9 104.1(3) no
C2 C1 H11 110.9 no
C6 C1 H11 110.8 no
O9 C1 H11 111.1 no
C1 C2 C3 108.9(3) no
C1 C2 C13 111.4(3) no
C3 C2 C13 112.2(3) no
C1 C2 H21 108.4 no
C3 C2 H21 107.0 no
C13 C2 H21 108.7 no
C2 C3 O4 116.1(3) no
C2 C3 O12 124.7(3) no
O4 C3 O12 119.2(3) no
C3 O4 C5 116.9(3) no
O4 C5 C6 111.4(3) no
O4 C5 H51 110.2 no
C6 C5 H51 109.2 no
O4 C5 H52 107.2 no
C6 C5 H52 108.8 no
H51 C5 H52 109.9 no
C1 C6 C5 111.7(3) no
C1 C6 O7 104.5(3) no
C5 C6 O7 109.7(3) no
C1 C6 H61 110.9 no
C5 C6 H61 109.5 no
O7 C6 H61 110.5 no
C6 O7 C8 107.8(3) no
O7 C8 O9 104.4(3) no
O7 C8 C10 108.5(4) no
O9 C8 C10 108.2(4) no
O7 C8 C11 110.4(4) no
O9 C8 C11 111.4(4) yes
C10 C8 C11 113.6(4) no
C1 O9 C8 107.9(3) no
C8 C10 H101 107.7 no
C8 C10 H102 109.8 no
H101 C10 H102 109.1 no
C8 C10 H103 109.9 no
H101 C10 H103 110.1 no
H102 C10 H103 110.2 no
C8 C11 H111 109.6 no
C8 C11 H112 110.9 no
H111 C11 H112 108.8 no
C8 C11 H113 109.7 no
H111 C11 H113 109.3 no
H112 C11 H113 108.5 no
C2 C13 N14 110.9(3) no
C2 C13 H131 108.2 no
N14 C13 H131 108.4 no
C2 C13 H132 109.8 no
N14 C13 H132 111.1 no
H131 C13 H132 108.3 no
C13 N14 N15 114.7(3) no
N14 N15 N16 173.6(5) no
C18 C17 C22 112.1(3) yes
C18 C17 O25 107.6(3) yes
C22 C17 O25 104.5(3) yes
C18 C17 H171 109.9 no
C22 C17 H171 112.2 no
O25 C17 H171 110.3 no
C17 C18 C19 108.7(3) no
C17 C18 C29 112.7(3) no
C19 C18 C29 111.8(3) no
C17 C18 H181 106.8 no
C19 C18 H181 109.2 no
C29 C18 H181 107.4 no
C18 C19 O20 116.3(3) no
C18 C19 O28 124.7(3) no
O20 C19 O28 119.0(3) no
C19 O20 C21 117.3(3) no
O20 C21 C22 110.4(3) yes
O20 C21 H211 108.5 no
C22 C21 H211 112.9 no
O20 C21 H212 106.4 no
C22 C21 H212 108.7 no
H211 C21 H212 109.7 no
C17 C22 C21 112.1(3) no
C17 C22 O23 104.1(3) no
C21 C22 O23 110.2(3) no
C17 C22 H221 110.3 no
C21 C22 H221 110.5 no
O23 C22 H221 109.4 no
C22 O23 C24 108.8(3) no
O23 C24 O25 104.0(3) no
O23 C24 C26 109.7(4) no
O25 C24 C26 108.2(4) no
O23 C24 C27 110.2(4) no
O25 C24 C27 110.5(4) no
C26 C24 C27 113.8(4) no
C24 O25 C17 107.9(3) no
C24 C26 H261 109.7 no
C24 C26 H262 109.0 no
H261 C26 H262 109.2 no
C24 C26 H263 109.8 no
H261 C26 H263 108.2 no
H262 C26 H263 111.0 no
C24 C27 H271 109.9 no
C24 C27 H272 111.2 no
H271 C27 H272 108.9 no
C24 C27 H273 107.8 no
H271 C27 H273 110.2 no
H272 C27 H273 108.9 no
C18 C29 N30 112.0(3) no
C18 C29 H291 107.8 no
N30 C29 H291 106.8 no
C18 C29 H292 109.7 no
N30 C29 H292 110.3 no
H291 C29 H292 110.1 no
C29 N30 N31 115.5(3) no
N30 N31 N32 173.5(5) no

loop_
_geom_bond_atom_site_label_1
_geom_bond_atom_site_label_2
_geom_bond_distance
_geom_bond_publ_flag
C1 C2 1.519(5) no
C1 C6 1.543(5) no
C1 O9 1.424(4) no
C1 H11 0.969 no
C2 C3 1.508(5) no
C2 C13 1.518(5) no
C2 H21 0.999 no
C3 O4 1.343(4) no
C3 O12 1.206(5) no
O4 C5 1.449(5) no
C5 C6 1.497(6) yes
C5 H51 0.976 no
C5 H52 0.964 no
C6 O7 1.426(5) no
C6 H61 0.986 no
O7 C8 1.430(4) no
C8 O9 1.416(5) no
C8 C10 1.500(7) no
C8 C11 1.516(7) no
C10 H101 0.982 no
C10 H102 0.963 no
C10 H103 0.972 no
C11 H111 0.956 no
C11 H112 0.979 no
C11 H113 0.974 no
C13 N14 1.480(5) no
C13 H131 0.965 no
C13 H132 0.975 no
N14 N15 1.228(5) no
N15 N16 1.131(5) no
C17 C18 1.526(5) no
C17 C22 1.545(5) no
C17 O25 1.427(5) no
C17 H171 0.987 no
C18 C19 1.515(5) no
C18 C29 1.514(5) no
C18 H181 0.986 no
C19 O20 1.343(4) no
C19 O28 1.198(5) no
O20 C21 1.453(5) no
C21 C22 1.498(6) yes
C21 H211 0.968 no
C21 H212 0.968 no
C22 O23 1.423(5) no
C22 H221 0.976 no
O23 C24 1.426(5) no
C24 O25 1.430(5) no
C24 C26 1.492(7) no
C24 C27 1.521(7) no
C26 H261 0.963 no
C26 H262 0.961 no
C26 H263 0.951 no
C27 H271 0.960 no
C27 H272 0.958 no
C27 H273 0.967 no
C29 N30 1.473(5) no
C29 H291 0.996 no
C29 H292 0.964 no
N30 N31 1.233(5) no
N31 N32 1.130(5) no
